data_6000091
loop_
_publ_author_name
'Chakhmouradian, A. R.'
'Mitchell, R. H.'
'Burns, P. C.'

_publ_section_title
;
 The A-site deficient ordered perovskite Th-0.25 square 0.75NbO3: a
 re-investigation
;
_journal_name_full 'Journal of Alloys and Compounds'
_journal_page_first 149
_journal_page_last 156
_journal_paper_doi 10.1016/S0925-8388(00)00830-6
_journal_volume 307
_journal_year 2000
_chemical_formula_sum 'Nb O3 Th0.25'
_space_group_name_H-M_alt 'P 4/m m m'
_cell_angle_alpha 90.000
_cell_angle_beta 90.000
_cell_angle_gamma 90.000
_cell_length_a 3.8994
_cell_length_b 3.8994
_cell_length_c 7.8502
_cell_volume 119.36
_cod_database_code 6000091

loop_
_atom_site_label
_atom_site_fract_x
_atom_site_fract_y
_atom_site_fract_z
? ? ? ?
